data_1011250
loop_
_publ_author_name
'Westgren, A'

_publ_section_title 'Die Kristallstruktur von Ni3 S2'
_journal_coden_ASTM ZAACAB
_journal_name_full
;
Zeitschrift fuer Anorganische und Allgemeine Chemie
;
_journal_page_first 82
_journal_page_last 84
_journal_paper_doi 10.1002/zaac.19382390109
_journal_volume 239
_journal_year 1938
_chemical_formula_structural 'Ni3 S2'
_chemical_formula_sum 'Ni3 S2'
_chemical_name_mineral Heazlewoodite
_chemical_name_systematic 'Trinickel disulfide *'
_space_group_IT_number 155
_symmetry_cell_setting trigonal
_symmetry_space_group_name_Hall 'P 3* 2'
_symmetry_space_group_name_H-M 'R 3 2 :R'
_cell_angle_alpha 90.3
_cell_angle_beta 90.3
_cell_angle_gamma 90.3
_cell_formula_units_Z 1
_cell_length_a 4.049
_cell_length_b 4.049
_cell_length_c 4.049
_cell_volume 66.4
_exptl_crystal_density_meas 5.85
_cod_original_sg_symbol_H-M 'R 3 2 R'
_cod_database_code 1011250

loop_
_symmetry_equiv_pos_as_xyz
x,y,z
-y,-x,-z
y,z,x
-x,-z,-y
z,x,y
-z,-y,-x

loop_
_atom_site_label
_atom_site_type_symbol
_atom_site_symmetry_multiplicity
_atom_site_Wyckoff_symbol
_atom_site_fract_x
_atom_site_fract_y
_atom_site_fract_z
_atom_site_occupancy
_atom_site_attached_hydrogens
_atom_site_calc_flag
Ni1 Ni1+ 3 e 0.5 0.25 -0.25 1. 0 d
S1 S2- 2 c 0.25 0.25 0.25 1. 0 d

loop_
_atom_type_symbol
_atom_type_oxidation_number
Ni1+ 1.333
S2- -2.000
